data_7213816
loop_
_publ_author_name
'Maity, Suman Kumar'
'Bera, Santu'
'Paikar, Arpita'
'Pramanik, Apurba'
'Haldar, Debasish'

_publ_section_title
;
 Fabrication of self-assembled peptidomimetic microspheres and hydrogen
 peroxide responsive release of nicotinamide
;
_journal_issue 12
_journal_name_full CrystEngComm
_journal_page_first 2527
_journal_paper_doi 10.1039/c3ce41796d
_journal_volume 16
_journal_year 2014
_chemical_formula_moiety 'C9 H9 N3 O4'
_chemical_formula_sum 'C9 H9 N3 O4'
_chemical_formula_weight 223.19
_chemical_name_systematic
; 
 ? 
;
_space_group_IT_number 14
_symmetry_cell_setting monoclinic
_symmetry_space_group_name_Hall '-P 2yn'
_symmetry_space_group_name_H-M 'P 1 21/n 1'
_atom_sites_solution_hydrogens geom
_atom_sites_solution_primary direct
_atom_sites_solution_secondary difmap
_audit_creation_method SHELXL-97
_cell_angle_alpha 90.00
_cell_angle_beta 116.330(3)
_cell_angle_gamma 90.00
_cell_formula_units_Z 4
_cell_length_a 7.1357(5)
_cell_length_b 20.7857(12)
_cell_length_c 7.6013(4)
_cell_measurement_reflns_used 4300
_cell_measurement_temperature 100(2)
_cell_measurement_theta_max 27.50
_cell_measurement_theta_min 2.87
_cell_volume 1010.46(11)
_computing_cell_refinement 'Bruker SMART'
_computing_data_collection 'Bruker SMART'
_computing_data_reduction 'Bruker SAINT'
_computing_molecular_graphics 'Bruker SHELXTL'
_computing_publication_material 'Bruker SHELXTL'
_computing_structure_refinement 'SHELXL-97 (Sheldrick, 1997)'
_computing_structure_solution 'SHELXS-97 (Sheldrick, 1990)'
_diffrn_ambient_temperature 100(2)
_diffrn_measured_fraction_theta_full 0.999
_diffrn_measured_fraction_theta_max 0.999
_diffrn_measurement_device_type 'CCD area detector'
_diffrn_measurement_method 'phi and omega scans'
_diffrn_radiation_monochromator graphite
_diffrn_radiation_source 'fine-focus sealed tube'
_diffrn_radiation_type MoK\a
_diffrn_radiation_wavelength 0.71073
_diffrn_reflns_av_R_equivalents 0.0478
_diffrn_reflns_av_sigmaI/netI 0.0272
_diffrn_reflns_limit_h_max 9
_diffrn_reflns_limit_h_min -9
_diffrn_reflns_limit_k_max 25
_diffrn_reflns_limit_k_min -26
_diffrn_reflns_limit_l_max 9
_diffrn_reflns_limit_l_min -9
_diffrn_reflns_number 16703
_diffrn_reflns_theta_full 27.00
_diffrn_reflns_theta_max 27.00
_diffrn_reflns_theta_min 1.96
_exptl_absorpt_coefficient_mu 0.118
_exptl_absorpt_correction_T_max 0.975
_exptl_absorpt_correction_T_min 0.963
_exptl_absorpt_correction_type multi-scan
_exptl_absorpt_process_details 'SADABS; BRUKER, 2008'
_exptl_crystal_colour colourless
_exptl_crystal_density_diffrn 1.467
_exptl_crystal_density_method 'not measured'
_exptl_crystal_description block
_exptl_crystal_F_000 464
_exptl_crystal_size_max 0.43
_exptl_crystal_size_mid 0.35
_exptl_crystal_size_min 0.28
_refine_diff_density_max 0.447
_refine_diff_density_min -0.242
_refine_diff_density_rms 0.053
_refine_ls_extinction_method none
_refine_ls_goodness_of_fit_ref 0.923
_refine_ls_hydrogen_treatment constr
_refine_ls_matrix_type full
_refine_ls_number_parameters 146
_refine_ls_number_reflns 2199
_refine_ls_number_restraints 0
_refine_ls_restrained_S_all 0.923
_refine_ls_R_factor_all 0.0806
_refine_ls_R_factor_gt 0.0582
_refine_ls_shift/su_max 0.000
_refine_ls_shift/su_mean 0.000
_refine_ls_structure_factor_coef Fsqd
_refine_ls_weighting_details 'calc w=1/[\s^2^(Fo^2^)+(0.1000P)^2^+0.9604P] where P=(Fo^2^+2Fc^2^)/3'
_refine_ls_weighting_scheme calc
_refine_ls_wR_factor_gt 0.1594
_refine_ls_wR_factor_ref 0.1824
_reflns_number_gt 1600
_reflns_number_total 2199
_reflns_threshold_expression >2sigma(I)
_cod_data_source_file c3ce41796d.txt
_cod_data_source_block suman
_cod_depositor_comments
;
The following automatic conversions were performed:

'_symmetry_cell_setting' value 'Monoclinic' changed to 'monoclinic'
according to
/usr/data/users/saulius/automatic-downloads/current/RSC/lib/dictionaries/cif_core.dic
dictionary named 'cif_core.dic' version 2.4.2 from 2011-04-26.

Automatic conversion script
Id: cif_fix_values 2281 2013-09-26 08:29:07Z andrius 
;
_cod_original_sg_symbol_H-M 'P2(1)/n  '
_cod_database_code 7213816

loop_
_symmetry_equiv_pos_as_xyz
'x, y, z'
'-x+1/2, y+1/2, -z+1/2'
'-x, -y, -z'
'x-1/2, -y-1/2, z-1/2'

loop_
_atom_site_label
_atom_site_type_symbol
_atom_site_fract_x
_atom_site_fract_y
_atom_site_fract_z
_atom_site_U_iso_or_equiv
_atom_site_adp_type
_atom_site_occupancy
_atom_site_symmetry_multiplicity
_atom_site_calc_flag
_atom_site_refinement_flags
C3 C 0.9387(4) 0.20262(11) 0.4874(3) 0.0352(5) Uani 1 1 d .
C2 C 0.9491(4) 0.13526(11) 0.4201(3) 0.0378(5) Uani 1 1 d .
C6 C 0.9197(4) 0.32499(13) 0.5960(4) 0.0458(6) Uani 1 1 d .
H6 H 0.9140 0.3677 0.6302 0.055 Uiso 1 1 calc R
C4 C 0.9141(4) 0.21252(13) 0.6568(4) 0.0428(6) Uani 1 1 d .
H4 H 0.9043 0.1783 0.7310 0.051 Uiso 1 1 calc R
C7 C 0.9430(4) 0.31007(11) 0.4300(4) 0.0376(6) Uani 1 1 d .
C1 C 0.9793(4) 0.07919(10) 0.1441(4) 0.0372(5) Uani 1 1 d .
C8 C 0.9559(4) 0.36035(11) 0.2890(4) 0.0410(6) Uani 1 1 d .
C5 C 0.9048(4) 0.27580(13) 0.7101(4) 0.0473(7) Uani 1 1 d .
H5 H 0.8887 0.2849 0.8224 0.057 Uiso 1 1 calc R
C9 C 0.9972(6) 0.47018(14) 0.2431(5) 0.0665(9) Uani 1 1 d .
H9A H 1.1060 0.4601 0.2059 0.100 Uiso 1 1 calc R
H9B H 1.0292 0.5100 0.3143 0.100 Uiso 1 1 calc R
H9C H 0.8665 0.4742 0.1274 0.100 Uiso 1 1 calc R
N2 N 0.9636(3) 0.13303(9) 0.2483(3) 0.0387(5) Uani 1 1 d .
H2 H 0.9630 0.1697 0.1958 0.046 Uiso 1 1 calc R
N3 N 0.9522(3) 0.24976(9) 0.3752(3) 0.0343(5) Uani 1 1 d .
O1 O 0.9939(4) 0.08866(8) -0.0072(3) 0.0542(6) Uani 1 1 d .
O2 O 0.9429(4) 0.08849(8) 0.5133(3) 0.0599(6) Uani 1 1 d .
O3 O 0.9423(4) 0.34842(10) 0.1318(3) 0.0620(6) Uani 1 1 d .
O4 O 0.9817(3) 0.41884(8) 0.3671(3) 0.0557(6) Uani 1 1 d .
N1 N 0.9752(4) 0.02220(10) 0.2192(3) 0.0500(6) Uani 1 1 d .
H1A H 0.9833 -0.0122 0.1600 0.060 Uiso 1 1 calc R
H1B H 0.9645 0.0195 0.3272 0.060 Uiso 1 1 calc R

loop_
_atom_site_aniso_label
_atom_site_aniso_U_11
_atom_site_aniso_U_22
_atom_site_aniso_U_33
_atom_site_aniso_U_23
_atom_site_aniso_U_13
_atom_site_aniso_U_12
C3 0.0378(12) 0.0323(11) 0.0338(12) -0.0024(9) 0.0143(10) 0.0006(9)
C2 0.0474(13) 0.0305(11) 0.0355(12) 0.0005(9) 0.0184(10) 0.0002(9)
C6 0.0467(14) 0.0387(12) 0.0502(15) -0.0143(11) 0.0199(12) 0.0020(11)
C4 0.0472(14) 0.0456(13) 0.0389(13) -0.0005(11) 0.0222(11) 0.0001(11)
C7 0.0332(11) 0.0335(11) 0.0426(13) -0.0065(10) 0.0136(10) 0.0007(9)
C1 0.0471(13) 0.0282(11) 0.0380(13) -0.0036(9) 0.0205(10) -0.0012(9)
C8 0.0399(12) 0.0324(12) 0.0470(15) -0.0041(10) 0.0158(11) 0.0001(9)
C5 0.0503(15) 0.0574(16) 0.0394(13) -0.0128(12) 0.0247(12) 0.0030(12)
C9 0.081(2) 0.0370(14) 0.077(2) 0.0066(14) 0.0305(18) -0.0040(14)
N2 0.0553(12) 0.0252(9) 0.0371(11) 0.0000(7) 0.0219(9) 0.0003(8)
N3 0.0377(10) 0.0304(9) 0.0343(10) -0.0030(8) 0.0155(8) 0.0005(7)
O1 0.0955(16) 0.0326(9) 0.0511(11) -0.0060(8) 0.0475(11) -0.0078(9)
O2 0.1074(17) 0.0333(9) 0.0535(12) 0.0054(8) 0.0487(12) 0.0026(10)
O3 0.0938(16) 0.0451(11) 0.0554(13) -0.0024(9) 0.0407(12) -0.0022(10)
O4 0.0740(13) 0.0305(9) 0.0615(12) -0.0033(8) 0.0291(11) -0.0029(9)
N1 0.0840(17) 0.0276(10) 0.0474(13) -0.0007(9) 0.0373(12) 0.0024(10)

loop_
_atom_type_symbol
_atom_type_description
_atom_type_scat_dispersion_real
_atom_type_scat_dispersion_imag
_atom_type_scat_source
C C 0.0033 0.0016 'International Tables Vol C Tables 4.2.6.8 and 6.1.1.4'
H H 0.0000 0.0000 'International Tables Vol C Tables 4.2.6.8 and 6.1.1.4'
N N 0.0061 0.0033 'International Tables Vol C Tables 4.2.6.8 and 6.1.1.4'
O O 0.0106 0.0060 'International Tables Vol C Tables 4.2.6.8 and 6.1.1.4'

loop_
_geom_angle_atom_site_label_1
_geom_angle_atom_site_label_2
_geom_angle_atom_site_label_3
_geom_angle
N3 C3 C4 124.0(2)
N3 C3 C2 116.1(2)
C4 C3 C2 119.9(2)
O2 C2 N2 124.9(2)
O2 C2 C3 121.8(2)
N2 C2 C3 113.3(2)
C5 C6 C7 119.0(2)
C5 C4 C3 117.0(2)
N3 C7 C6 122.7(2)
N3 C7 C8 113.4(2)
C6 C7 C8 123.8(2)
O1 C1 N1 125.5(2)
O1 C1 N2 117.8(2)
N1 C1 N2 116.6(2)
O3 C8 O4 125.2(2)
O3 C8 C7 124.2(2)
O4 C8 C7 110.6(2)
C6 C5 C4 119.6(2)
C2 N2 C1 129.1(2)
C3 N3 C7 117.7(2)
C8 O4 C9 114.5(2)

loop_
_geom_bond_atom_site_label_1
_geom_bond_atom_site_label_2
_geom_bond_distance
C3 N3 1.330(3)
C3 C4 1.390(3)
C3 C2 1.503(3)
C2 O2 1.215(3)
C2 N2 1.356(3)
C6 C5 1.375(4)
C6 C7 1.379(4)
C4 C5 1.387(4)
C7 N3 1.332(3)
C7 C8 1.529(4)
C1 O1 1.216(3)
C1 N1 1.321(3)
C1 N2 1.404(3)
C8 O3 1.182(3)
C8 O4 1.330(3)
C9 O4 1.460(3)
